data_2005209
loop_
_publ_author_name
'Clegg, W.'
'Scott, A. J.'
'Lesley, G.'
'Marder, T. B.'
'Norman, N. C.'

_publ_section_title
;
 The Products of Catalysed Diboration of Bis(<i>p</i>-tolyl)ethyne and
 of 4-Cyanophenylethyne by Bis(catecholato-<i>O</i>,<i>O</i>')diboron
;
_journal_issue 8
_journal_name_full 'Acta Crystallographica Section C'
_journal_page_first 1991
_journal_page_last 1995
_journal_paper_doi 10.1107/S0108270196006622
_journal_volume 52
_journal_year 1996
_chemical_formula_sum 'C28 H22 B2 O4'
_chemical_formula_weight 444.08
_chemical_name_systematic (Z)-1,2-bis(benzo-1',3',2'-dioxaborolan-2'-yl)-1,2-bis(4'-methylphenyl)ethene
_space_group_IT_number 14
_symmetry_cell_setting monoclinic
_symmetry_space_group_name_Hall '-P 2ybc'
_symmetry_space_group_name_H-M 'P 1 21/c 1'
_audit_creation_method SHELXL
_cell_angle_alpha 90
_cell_angle_beta 108.059(2)
_cell_angle_gamma 90
_cell_formula_units_Z 4
_cell_length_a 9.5156(9)
_cell_length_b 22.206(2)
_cell_length_c 11.619(1)
_cell_measurement_reflns_used 9049
_cell_measurement_temperature 160(2)
_cell_measurement_theta_max 28.17
_cell_measurement_theta_min 2.06
_cell_volume 2334.2(4)
_computing_cell_refinement 'local programs'
_computing_data_collection 'SMART (Siemens, 1995)'
_computing_data_reduction 'SAINT (Siemens, 1995)'
_computing_molecular_graphics SHELXTL
_computing_publication_material 'SHELXTL and local programs'
_computing_structure_refinement SHELXTL
_computing_structure_solution 'SHELXTL (Sheldrick, 1994)'
_diffrn_ambient_temperature 160(2)
_diffrn_measurement_device 'Siemens SMART CCD diffractometer'
_diffrn_measurement_method '\w rotation with narrow frames'
_diffrn_radiation_monochromator graphite
_diffrn_radiation_source 'fine-focus sealed tube'
_diffrn_radiation_type MoK\a
_diffrn_radiation_wavelength 0.71073
_diffrn_reflns_av_R_equivalents 0.0252
_diffrn_reflns_av_sigmaI/netI 0.0239
_diffrn_reflns_limit_h_max 12
_diffrn_reflns_limit_h_min -11
_diffrn_reflns_limit_k_max 14
_diffrn_reflns_limit_k_min -29
_diffrn_reflns_limit_l_max 14
_diffrn_reflns_limit_l_min -14
_diffrn_reflns_number 14334
_diffrn_reflns_theta_max 28.39
_diffrn_reflns_theta_min 1.83
_diffrn_standards_decay_% 0
_diffrn_standards_number none
_exptl_absorpt_coefficient_mu 0.082
_exptl_absorpt_correction_type none
_exptl_crystal_colour Colourless
_exptl_crystal_density_diffrn 1.264
_exptl_crystal_density_method 'not measured'
_exptl_crystal_description Block
_exptl_crystal_F_000 928
_exptl_crystal_size_max 0.70
_exptl_crystal_size_mid 0.56
_exptl_crystal_size_min 0.14
_refine_diff_density_max 0.317
_refine_diff_density_min -0.198
_refine_ls_extinction_coef 0.0045(7)
_refine_ls_extinction_method 'SHELXL93 (Sheldrick, 1993)'
_refine_ls_goodness_of_fit_all 1.070
_refine_ls_goodness_of_fit_obs 1.062
_refine_ls_hydrogen_treatment 'riding (see text)'
_refine_ls_matrix_type full
_refine_ls_number_parameters 310
_refine_ls_number_reflns 5271
_refine_ls_number_restraints 0
_refine_ls_restrained_S_all 1.075
_refine_ls_restrained_S_obs 1.062
_refine_ls_R_factor_all 0.0487
_refine_ls_R_factor_obs 0.0385
_refine_ls_shift/esd_max -0.001
_refine_ls_shift/esd_mean 0.000
_refine_ls_structure_factor_coef Fsqd
_refine_ls_weighting_details 'w = 1/[\s^2^(Fo^2^)+(0.0370P)^2^+0.8484P] where P=(Fo^2^+2Fc^2^)/3'
_refine_ls_weighting_scheme calc
_refine_ls_wR_factor_all 0.0999
_refine_ls_wR_factor_obs 0.0902
_reflns_number_observed 4454
_reflns_number_total 5276
_reflns_observed_criterion >2\s(I)
_cod_data_source_file ab1383.cif
_cod_data_source_block I
_cod_depositor_comments
;
The following automatic conversions were performed:

'_refine_ls_weighting_scheme' value 'calc w =
1/[\s^2^(Fo^2^)+(0.0370P)^2^+0.8484P] where P=(Fo^2^+2Fc^2^)/3' was
changed to 'calc'. New tag '_refine_ls_weighting_details' was
created. The value of the new tag was set to 'w =
1/[\s^2^(Fo^2^)+(0.0370P)^2^+0.8484P] where P=(Fo^2^+2Fc^2^)/3'.

Automatic conversion script
Id: cif_fix_values 3143 2015-03-26 13:38:13Z robertas 
;
_cod_original_sg_symbol_H-M 'P 21/c'
_cod_database_code 2005209

loop_
_symmetry_equiv_pos_as_xyz
'x, y, z'
'-x, y+1/2, -z+1/2'
'-x, -y, -z'
'x, -y-1/2, z-1/2'

loop_
_atom_site_aniso_label
_atom_site_aniso_U_11
_atom_site_aniso_U_22
_atom_site_aniso_U_33
_atom_site_aniso_U_12
_atom_site_aniso_U_13
_atom_site_aniso_U_23
C1 0.0264(6) 0.0256(6) 0.0256(6) 0.0000(5) 0.0075(5) 0.0001(5)
C2 0.0259(6) 0.0249(6) 0.0266(6) -0.0006(5) 0.0077(5) 0.0001(5)
B1 0.0285(7) 0.0226(6) 0.0287(7) 0.0029(5) 0.0111(6) -0.0009(5)
O1 0.0309(5) 0.0258(4) 0.0282(4) -0.0022(4) 0.0081(4) 0.0007(3)
O2 0.0386(5) 0.0254(4) 0.0255(4) -0.0053(4) 0.0121(4) 0.0004(3)
C11 0.0274(6) 0.0221(6) 0.0288(6) 0.0026(5) 0.0111(5) 0.0001(5)
C12 0.0339(7) 0.0220(6) 0.0272(6) 0.0020(5) 0.0143(5) 0.0008(5)
C13 0.0417(8) 0.0310(7) 0.0297(7) -0.0069(6) 0.0112(6) -0.0029(5)
C14 0.0407(8) 0.0283(7) 0.0414(8) -0.0066(6) 0.0152(6) 0.0012(6)
C15 0.0387(7) 0.0321(7) 0.0380(7) 0.0011(6) 0.0160(6) 0.0109(6)
C16 0.0347(7) 0.0350(7) 0.0284(6) 0.0020(5) 0.0106(5) 0.0059(5)
B2 0.0264(7) 0.0234(7) 0.0283(7) 0.0004(5) 0.0064(6) 0.0014(5)
O3 0.0290(5) 0.0250(4) 0.0348(5) -0.0013(3) 0.0132(4) -0.0007(4)
O4 0.0284(5) 0.0251(4) 0.0369(5) -0.0003(3) 0.0146(4) -0.0020(4)
C21 0.0252(6) 0.0314(6) 0.0257(6) 0.0036(5) 0.0073(5) 0.0041(5)
C22 0.0245(6) 0.0313(6) 0.0280(6) 0.0028(5) 0.0084(5) 0.0037(5)
C23 0.0347(7) 0.0357(7) 0.0359(7) 0.0083(6) 0.0119(6) -0.0009(6)
C24 0.0364(8) 0.0534(9) 0.0325(7) 0.0141(7) 0.0144(6) 0.0037(6)
C25 0.0307(7) 0.0585(10) 0.0350(7) 0.0055(6) 0.0150(6) 0.0121(7)
C26 0.0297(7) 0.0401(8) 0.0358(7) -0.0022(6) 0.0102(6) 0.0084(6)
C31 0.0272(6) 0.0219(6) 0.0308(6) -0.0016(5) 0.0098(5) -0.0022(5)
C32 0.0382(7) 0.0277(6) 0.0367(7) 0.0054(5) 0.0148(6) 0.0052(5)
C33 0.0355(7) 0.0324(7) 0.0466(8) 0.0100(6) 0.0150(6) 0.0044(6)
C34 0.0324(7) 0.0281(6) 0.0434(8) -0.0014(5) 0.0168(6) -0.0060(6)
C35 0.0371(7) 0.0329(7) 0.0321(7) -0.0003(6) 0.0147(6) -0.0004(5)
C36 0.0307(7) 0.0289(6) 0.0320(7) 0.0038(5) 0.0097(5) 0.0018(5)
C37 0.0440(9) 0.0412(8) 0.0593(10) 0.0040(7) 0.0295(8) -0.0044(7)
C41 0.0269(6) 0.0235(6) 0.0258(6) -0.0011(5) 0.0101(5) -0.0018(5)
C42 0.0273(6) 0.0283(6) 0.0324(7) 0.0019(5) 0.0081(5) -0.0005(5)
C43 0.0256(6) 0.0380(7) 0.0334(7) -0.0043(5) 0.0110(5) -0.0037(5)
C44 0.0372(7) 0.0318(7) 0.0321(7) -0.0077(5) 0.0156(6) -0.0008(5)
C45 0.0365(7) 0.0273(6) 0.0324(7) 0.0009(5) 0.0125(6) 0.0047(5)
C46 0.0257(6) 0.0272(6) 0.0288(6) 0.0002(5) 0.0095(5) -0.0002(5)
C47 0.0490(9) 0.0458(9) 0.0580(10) -0.0132(7) 0.0228(8) 0.0102(8)

loop_
_atom_site_label
_atom_site_occupancy
_atom_site_fract_x
_atom_site_fract_y
_atom_site_fract_z
_atom_site_U_iso_or_equiv
_atom_site_thermal_displace_type
_atom_site_calc_flag
_atom_site_refinement_flags
_atom_site_type_symbol
C1 1 .2256(1) .36001(5) .3205(1) .0260(3) Uani d . C
C2 1 .2571(1) .30184(5) .3022(1) .0259(3) Uani d . C
B1 1 .3063(2) .41426(6) .2823(1) .0261(3) Uani d . B
O1 1 .2738(1) .43696(4) .16578(8) .0286(2) Uani d . O
O2 1 .4118(1) .44890(4) .36463(8) .0294(2) Uani d . O
C11 1 .3681(1) .48567(5) .1759(1) .0256(3) Uani d . C
C12 1 .4502(1) .49335(5) .2957(1) .0266(3) Uani d . C
C13 1 .5520(2) .53907(6) .3333(1) .0341(3) Uani d . C
H13 1 .6074(2) .54446(6) .4160(1) .041 Uiso calc R H
C14 1 .5689(2) .57697(6) .2429(1) .0362(3) Uani d . C
H14 1 .6378(2) .60918(6) .2644(1) .043 Uiso calc R H
C15 1 .4873(2) .56878(6) .1223(1) .0353(3) Uani d . C
H15 1 .5025(2) .59532(6) .0631(1) .042 Uiso calc R H
C16 1 .3837(2) .52261(6) .0857(1) .0325(3) Uani d . C
H16 1 .3273(2) .51700(6) .0032(1) .039 Uiso calc R H
B2 1 .3786(2) .28869(6) .2421(1) .0265(3) Uani d . B
O3 1 .4806(1) .33119(4) .23055(8) .0288(2) Uani d . O
O4 1 .3970(1) .23435(4) .19008(8) .0291(2) Uani d . O
C21 1 .5601(1) .30266(6) .1644(1) .0276(3) Uani d . C
C22 1 .5095(1) .24419(6) .1400(1) .0278(3) Uani d . C
C23 1 .5645(2) .20537(7) .0721(1) .0353(3) Uani d . C
H23 1 .5299(2) .16515(7) .0562(1) .042 Uiso calc R H
C24 1 .6741(2) .22859(7) .0281(1) .0399(3) Uani d . C
H24 1 .7145(2) .20368(7) -.0202(1) .048 Uiso calc R H
C25 1 .7253(2) .28699(7) .0529(1) .0403(3) Uani d . C
H25 1 .8003(2) .30108(7) .0215(1) .048 Uiso calc R H
C26 1 .6696(2) .32577(7) .1230(1) .0352(3) Uani d . C
H26 1 .7052(2) .36575(7) .1409(1) .042 Uiso calc R H
C31 1 .1172(1) .37847(5) .3832(1) .0265(3) Uani d . C
C32 1 .0086(2) .42132(6) .3319(1) .0335(3) Uani d . C
H32 1 .0045(2) .43927(6) .2567(1) .04 Uiso calc R H
C33 1 -.0934(2) .43808(6) .3892(1) .0376(3) Uani d . C
H33 1 -0.1679(2) .46662(6) .3516(1) .045 Uiso calc R H
C34 1 -.0886(2) .41379(6) .5009(1) .0335(3) Uani d . C
C35 1 .0225(2) .37240(6) .5537(1) .0331(3) Uani d . C
H35 1 .0294(2) .35587(6) .6307(1) .04 Uiso calc R H
C36 1 .1235(2) .35483(6) .4959(1) .0305(3) Uani d . C
H36 1 .1979(2) .32631(6) .5337(1) .037 Uiso calc R H
C37 1 -0.1991(2) .43205(7) .5637(2) .0451(4) Uani d . C
H37A 1 -0.2993(2) .4291(5) .5068(3) .059 Uiso calc R H
H37B 1 -0.1798(8) .4736(2) .5925(9) .059 Uiso calc R H
H37C 1 -0.1899(9) .4053(3) .6327(6) .059 Uiso calc R H
C41 1 .1779(1) .24916(5) .3326(1) .0250(2) Uani d . C
C42 1 .0243(1) .24794(6) .3037(1) .0296(3) Uani d . C
H42 1 -.0319(1) .28155(6) .2640(1) .036 Uiso calc R H
C43 1 -.0476(1) .19854(6) .3319(1) .0319(3) Uani d . C
H43 1 -0.1524(1) .19866(6) .3105(1) .038 Uiso calc R H
C44 1 .0310(2) .14875(6) .3909(1) .0326(3) Uani d . C
C45 1 .1843(2) .14960(6) .4188(1) .0316(3) Uani d . C
H45 1 .2403(2) .11607(6) .4590(1) .038 Uiso calc R H
C46 1 .2565(1) .19859(6) .3890(1) .0270(3) Uani d . C
H46 1 .3609(1) .19769(6) .4071(1) .032 Uiso calc R H
C47 1 -.0470(2) .09490(8) .4224(2) .0495(4) Uani d . C
H47A 1 -.027(1) .0930(3) .5103(2) .064 Uiso calc R H
H47B 1 -.011(1) .05805(9) .394(1) .064 Uiso calc R H
H47C 1 -0.1537(2) .0987(3) .3829(9) .064 Uiso calc R H

loop_
_atom_type_symbol
_atom_type_description
_atom_type_scat_dispersion_real
_atom_type_scat_dispersion_imag
_atom_type_scat_source
C C 0.0033 0.0016 'International Tables Vol C Tables 4.2.6.8 and 6.1.1.4'
H H 0.0000 0.0000 'International Tables Vol C Tables 4.2.6.8 and 6.1.1.4'
B B 0.0013 0.0007 'International Tables Vol C Tables 4.2.6.8 and 6.1.1.4'
O O 0.0106 0.0060 'International Tables Vol C Tables 4.2.6.8 and 6.1.1.4'

loop_
_geom_angle_atom_site_label_1
_geom_angle_atom_site_label_2
_geom_angle_atom_site_label_3
_geom_angle
_geom_angle_publ_flag
C2 C1 C31 123.85(11) no
C2 C1 B1 122.45(11) no
C31 C1 B1 113.64(10) no
C1 C2 C41 123.85(11) no
C1 C2 B2 118.72(11) no
C41 C2 B2 117.39(10) no
O2 B1 O1 111.54(11) no
O2 B1 C1 123.06(11) no
O1 B1 C1 125.19(12) no
B1 O1 C11 104.95(10) no
B1 O2 C12 105.08(10) no
C16 C11 C12 122.30(12) ?
C16 C11 O1 128.35(12) ?
C12 C11 O1 109.35(10) ?
C13 C12 C11 122.25(12) ?
C13 C12 O2 128.74(12) ?
C11 C12 O2 109.01(11) ?
C12 C13 C14 116.13(13) ?
C15 C14 C13 121.54(13) ?
C14 C15 C16 121.70(12) ?
C11 C16 C15 116.06(12) ?
O4 B2 O3 111.30(11) no
O4 B2 C2 124.93(11) no
O3 B2 C2 123.74(11) no
C21 O3 B2 105.09(10) no
B2 O4 C22 105.34(10) no
C26 C21 C22 122.07(12) ?
C26 C21 O3 128.75(12) ?
C22 C21 O3 109.15(11) ?
C23 C22 C21 122.42(12) ?
C23 C22 O4 128.48(12) ?
C21 C22 O4 109.06(11) ?
C22 C23 C24 116.02(14) ?
C25 C24 C23 121.67(13) ?
C24 C25 C26 121.74(13) ?
C21 C26 C25 116.07(13) ?
C32 C31 C36 117.94(12) ?
C32 C31 C1 120.71(11) ?
C36 C31 C1 121.32(11) ?
C33 C32 C31 120.88(13) ?
C32 C33 C34 121.16(13) ?
C35 C34 C33 117.87(12) ?
C35 C34 C37 120.81(13) ?
C33 C34 C37 121.31(13) ?
C36 C35 C34 121.16(13) ?
C35 C36 C31 120.93(12) ?
C46 C41 C42 117.81(11) ?
C46 C41 C2 120.40(11) ?
C42 C41 C2 121.77(11) ?
C43 C42 C41 121.08(12) ?
C42 C43 C44 121.12(12) ?
C43 C44 C45 117.93(12) ?
C43 C44 C47 121.30(13) ?
C45 C44 C47 120.77(13) ?
C46 C45 C44 121.09(12) ?
C45 C46 C41 120.93(12) ?

loop_
_geom_bond_atom_site_label_1
_geom_bond_atom_site_label_2
_geom_bond_distance
_geom_bond_publ_flag
C1 C2 1.357(2) no
C1 C31 1.493(2) no
C1 B1 1.565(2) no
C2 C41 1.492(2) no
C2 B2 1.553(2) no
B1 O2 1.386(2) no
B1 O1 1.386(2) no
O1 C11 1.3871(15) ?
O2 C12 1.3894(14) ?
C11 C16 1.375(2) ?
C11 C12 1.380(2) ?
C12 C13 1.377(2) ?
C13 C14 1.394(2) ?
C14 C15 1.388(2) ?
C15 C16 1.394(2) ?
B2 O4 1.385(2) no
B2 O3 1.389(2) no
O3 C21 1.3870(15) ?
O4 C22 1.3856(15) ?
C21 C26 1.376(2) ?
C21 C22 1.383(2) ?
C22 C23 1.376(2) ?
C23 C24 1.395(2) ?
C24 C25 1.384(2) ?
C25 C26 1.397(2) ?
C31 C32 1.395(2) ?
C31 C36 1.395(2) ?
C32 C33 1.388(2) ?
C33 C34 1.394(2) ?
C34 C35 1.392(2) ?
C34 C37 1.509(2) ?
C35 C36 1.388(2) ?
C41 C46 1.395(2) ?
C41 C42 1.395(2) ?
C42 C43 1.385(2) ?
C43 C44 1.391(2) ?
C44 C45 1.393(2) ?
C44 C47 1.510(2) ?
C45 C46 1.387(2) ?

loop_
_cod_related_entry_id
_cod_related_entry_database
_cod_related_entry_code
1 ChemSpider 9445721
